data_4021757
loop_
_publ_author_name
'Yozo Miura'
'Yoshikazu Muranaka'
'Yoshio Teki'

_publ_section_title
;
 New Method for the Synthesis of N-tert-Alkoxyarylaminyl Radicals
;
_journal_name_full 'Journal of Organic Chemistry'
_journal_page_first 4786
_journal_page_last 4794
_journal_paper_doi 10.1021/jo0600959
_journal_volume 71
_journal_year 2006
_chemical_formula_moiety 'C29 H31 Cl2 N2 O'
_chemical_formula_sum 'C29 H31 Cl2 N2 O'
_chemical_formula_weight 494.46
_space_group_IT_number 15
_symmetry_cell_setting monoclinic
_symmetry_space_group_name_Hall '-C 2yc'
_symmetry_space_group_name_H-M 'C 1 2/c 1'
_audit_creation_method SHELXL-97
_audit_update_record
;
2006-01-18  Received for J. Org. Chem. manuscript jo00959
            Minor syntax errors corrected (JOC/pH)
;
_cell_angle_alpha 90.00
_cell_angle_beta 98.786(5)
_cell_angle_gamma 90.00
_cell_formula_units_Z 8
_cell_length_a 49.366(5)
_cell_length_b 9.5302(9)
_cell_length_c 11.6401(11)
_cell_measurement_reflns_used 6058
_cell_measurement_temperature 203(2)
_cell_measurement_theta_max 27.4835
_cell_measurement_theta_min 4.0112
_cell_volume 5412.0(9)
_computing_cell_refinement CRYSTALCLEAR
_computing_data_collection CRYSTALCLEAR
_computing_structure_refinement 'SHELXL-97 (Sheldrick, 1997)'
_computing_structure_solution 'SHELXS-97 (Sheldrick, 1990)'
_diffrn_detector_area_resol_mean 14.6199
_diffrn_measured_fraction_theta_full 0.981
_diffrn_measured_fraction_theta_max 0.981
_diffrn_measurement_device_type 'Rigaku/MSC Mercury CCD'
_diffrn_measurement_method \w
_diffrn_radiation_type MoK\a
_diffrn_radiation_wavelength 0.71070
_diffrn_reflns_av_R_equivalents 0.0456
_diffrn_reflns_limit_h_max 51
_diffrn_reflns_limit_h_min -64
_diffrn_reflns_limit_k_max 9
_diffrn_reflns_limit_k_min -12
_diffrn_reflns_limit_l_max 13
_diffrn_reflns_limit_l_min -15
_diffrn_reflns_number 20023
_diffrn_reflns_theta_full 27.48
_diffrn_reflns_theta_max 27.48
_diffrn_reflns_theta_min 4.10
_exptl_absorpt_coefficient_mu 0.263
_exptl_absorpt_correction_T_max 0.9818
_exptl_absorpt_correction_T_min 0.8841
_exptl_absorpt_correction_type multi-scan
_exptl_crystal_colour Red
_exptl_crystal_density_diffrn 1.214
_exptl_crystal_density_method 'not measured'
_exptl_crystal_description Platelet
_exptl_crystal_F_000 2088
_exptl_crystal_size_max 0.48
_exptl_crystal_size_mid 0.25
_exptl_crystal_size_min 0.07
_refine_diff_density_max 0.321
_refine_diff_density_min -0.368
_refine_diff_density_rms 0.043
_refine_ls_extinction_method none
_refine_ls_goodness_of_fit_ref 1.183
_refine_ls_hydrogen_treatment constr
_refine_ls_matrix_type full
_refine_ls_number_parameters 332
_refine_ls_number_reflns 6086
_refine_ls_number_restraints 6
_refine_ls_restrained_S_all 1.184
_refine_ls_R_factor_all 0.0838
_refine_ls_R_factor_gt 0.0750
_refine_ls_shift/su_max 0.001
_refine_ls_shift/su_mean 0.000
_refine_ls_structure_factor_coef Fsqd
_refine_ls_weighting_details 'calc w=1/[\s^2^(Fo^2^)+(0.0500P)^2^+10.0000P] where P=(Fo^2^+2Fc^2^)/3'
_refine_ls_weighting_scheme calc
_refine_ls_wR_factor_gt 0.1601
_refine_ls_wR_factor_ref 0.1646
_reflns_number_gt 5605
_reflns_number_total 6086
_reflns_threshold_expression >2sigma(I)
_cod_data_source_file jo0600959si20060118_054134.cif
_cod_depositor_comments
;
The following automatic conversions were performed:
'_exptl_absorpt_correction_type' value 'Multi-scan' changed to
'multi-scan' according to
'/home/saulius/struct/CIF-dictionaries/cif_core.dic' dictionary named
'cif_core.dic' version 2.4.1 from 2010-06-29.

Automatic conversion script
Id: cif_fix_enum 1527 2010-12-29 10:47:43Z saulius 
;
_cod_original_sg_symbol_H-M 'C 2/c'
_cod_database_code 4021757

loop_
_symmetry_equiv_pos_as_xyz
'x, y, z'
'-x, y, -z+1/2'
'x+1/2, y+1/2, z'
'-x+1/2, y+1/2, -z+1/2'
'-x, -y, -z'
'x, -y, z-1/2'
'-x+1/2, -y+1/2, -z'
'x+1/2, -y+1/2, z-1/2'

loop_
_atom_site_label
_atom_site_type_symbol
_atom_site_fract_x
_atom_site_fract_y
_atom_site_fract_z
_atom_site_U_iso_or_equiv
_atom_site_adp_type
_atom_site_occupancy
_atom_site_symmetry_multiplicity
_atom_site_calc_flag
_atom_site_refinement_flags
_atom_site_disorder_assembly
_atom_site_disorder_group
Cl1 Cl 0.286006(18) -0.00402(13) 0.29207(8) 0.0789(3) Uani 1 1 d . . .
Cl2 Cl 0.487225(14) -0.27494(7) 1.03106(6) 0.04164(18) Uani 1 1 d . . .
N1 N 0.38060(4) 0.4869(2) 0.54112(19) 0.0348(5) Uani 1 1 d . . .
N2A N 0.35313(13) 0.8080(5) 0.5508(9) 0.090(2) Uani 0.772(14) 1 d P A 4
O1 O 0.35286(3) 0.46148(19) 0.50772(15) 0.0352(4) Uani 1 1 d . A .
C1 C 0.39351(5) 0.3782(2) 0.60206(18) 0.0260(4) Uani 1 1 d . . .
C2 C 0.38229(5) 0.2396(2) 0.60970(18) 0.0261(4) Uani 1 1 d . . .
C3 C 0.39634(5) 0.1433(2) 0.68585(19) 0.0275(5) Uani 1 1 d . . .
H3A H 0.3884 0.0550 0.6949 0.033 Uiso 1 1 calc R . .
C4 C 0.42209(5) 0.1746(2) 0.74971(18) 0.0257(4) Uani 1 1 d . . .
C5 C 0.43350(5) 0.3074(2) 0.73619(18) 0.0263(5) Uani 1 1 d . . .
H5A H 0.4510 0.3268 0.7773 0.032 Uiso 1 1 calc R . .
C6 C 0.42032(5) 0.4114(2) 0.66558(18) 0.0256(4) Uani 1 1 d . . .
C7 C 0.35754(5) 0.1870(2) 0.5308(2) 0.0282(5) Uani 1 1 d . . .
C8 C 0.33495(5) 0.1347(3) 0.5748(2) 0.0332(5) Uani 1 1 d . . .
H8A H 0.3347 0.1380 0.6553 0.040 Uiso 1 1 calc R . .
C9 C 0.31268(5) 0.0775(3) 0.5021(2) 0.0411(6) Uani 1 1 d . . .
H9A H 0.2975 0.0426 0.5328 0.049 Uiso 1 1 calc R . .
C10 C 0.31339(5) 0.0729(3) 0.3842(2) 0.0442(6) Uani 1 1 d . . .
C11 C 0.33556(5) 0.1234(3) 0.3369(2) 0.0407(6) Uani 1 1 d . . .
H11A H 0.3358 0.1187 0.2564 0.049 Uiso 1 1 calc R . .
C12 C 0.35751(5) 0.1810(3) 0.4107(2) 0.0336(5) Uani 1 1 d . . .
H12A H 0.3726 0.2165 0.3794 0.040 Uiso 1 1 calc R . .
C13 C 0.43813(5) 0.0663(2) 0.82265(18) 0.0257(4) Uani 1 1 d . . .
C14 C 0.42649(5) -0.0144(3) 0.9026(2) 0.0318(5) Uani 1 1 d . . .
H14A H 0.4082 0.0018 0.9128 0.038 Uiso 1 1 calc R . .
C15 C 0.44150(5) -0.1179(3) 0.9672(2) 0.0348(5) Uani 1 1 d . . .
H15A H 0.4335 -0.1715 1.0209 0.042 Uiso 1 1 calc R . .
C16 C 0.46820(5) -0.1419(2) 0.95224(18) 0.0291(5) Uani 1 1 d . . .
C17 C 0.48060(5) -0.0641(3) 0.8741(2) 0.0315(5) Uani 1 1 d . . .
H17A H 0.4989 -0.0814 0.8647 0.038 Uiso 1 1 calc R . .
C18 C 0.46543(5) 0.0399(2) 0.8100(2) 0.0297(5) Uani 1 1 d . . .
H18A H 0.4737 0.0938 0.7571 0.036 Uiso 1 1 calc R . .
C19 C 0.43338(5) 0.5584(2) 0.6604(2) 0.0303(5) Uani 1 1 d . . .
C20 C 0.46273(5) 0.5615(3) 0.7287(2) 0.0383(6) Uani 1 1 d . . .
H20A H 0.4621 0.5420 0.8100 0.046 Uiso 1 1 calc R . .
H20B H 0.4707 0.6535 0.7213 0.046 Uiso 1 1 calc R . .
H20C H 0.4738 0.4911 0.6977 0.046 Uiso 1 1 calc R . .
C21 C 0.41644(6) 0.6676(3) 0.7165(3) 0.0450(6) Uani 1 1 d . . .
H21A H 0.3980 0.6717 0.6733 0.054 Uiso 1 1 calc R . .
H21B H 0.4250 0.7590 0.7154 0.054 Uiso 1 1 calc R . .
H21C H 0.4156 0.6407 0.7963 0.054 Uiso 1 1 calc R . .
C22 C 0.43575(6) 0.6007(3) 0.5337(2) 0.0409(6) Uani 1 1 d . . .
H22A H 0.4456 0.5285 0.4985 0.049 Uiso 1 1 calc R . .
H22B H 0.4455 0.6890 0.5339 0.049 Uiso 1 1 calc R . .
H22C H 0.4176 0.6111 0.4895 0.049 Uiso 1 1 calc R . .
C23 C 0.34078(6) 0.5724(3) 0.4325(3) 0.0464(7) Uani 1 1 d . . .
C24A C 0.34710(15) 0.7047(7) 0.5014(7) 0.0571(16) Uani 0.772(14) 1 d P A 4
C25 C 0.35262(8) 0.5694(5) 0.3185(3) 0.0796(13) Uani 1 1 d . A .
H25A H 0.3722 0.5875 0.3343 0.095 Uiso 1 1 calc R . .
H25B H 0.3438 0.6409 0.2665 0.095 Uiso 1 1 calc R . .
H25C H 0.3494 0.4779 0.2824 0.095 Uiso 1 1 calc R . .
C26 C 0.31018(6) 0.5398(4) 0.4095(3) 0.0544(8) Uani 1 1 d D A .
H26C H 0.3075 0.4486 0.3706 0.065 Uiso 0.24 1 calc PR B 2
H26D H 0.3010 0.6108 0.3564 0.065 Uiso 0.24 1 calc PR B 2
H26A H 0.3011 0.6174 0.3637 0.065 Uiso 0.76 1 calc PR B 3
H26B H 0.3077 0.4558 0.3606 0.065 Uiso 0.76 1 calc PR B 3
N2B N 0.3589(5) 0.814(2) 0.481(3) 0.090(2) Uani 0.228(14) 1 d P A 5
C24B C 0.3506(6) 0.715(3) 0.461(2) 0.0571(16) Uani 0.228(14) 1 d P A 5
C27B C 0.2966(7) 0.536(3) 0.520(2) 0.0663(15) Uani 0.24 1 d PD A 2
H27B H 0.3103 0.5281 0.5913 0.080 Uiso 0.24 1 calc PR A 2
C29B C 0.2734(6) 0.427(5) 0.518(3) 0.106(3) Uani 0.24 1 d PD A 2
H29D H 0.2582 0.4521 0.4584 0.127 Uiso 0.24 1 calc PR A 2
H29E H 0.2672 0.4251 0.5931 0.127 Uiso 0.24 1 calc PR A 2
H29F H 0.2802 0.3350 0.5012 0.127 Uiso 0.24 1 calc PR A 2
C28B C 0.2791(6) 0.671(3) 0.522(2) 0.111(3) Uani 0.24 1 d PD A 2
H28D H 0.2907 0.7526 0.5223 0.133 Uiso 0.24 1 calc PR A 2
H28E H 0.2702 0.6708 0.5904 0.133 Uiso 0.24 1 calc PR A 2
H28F H 0.2652 0.6728 0.4527 0.133 Uiso 0.24 1 calc PR A 2
C27A C 0.2951(2) 0.5160(9) 0.5125(7) 0.0663(15) Uani 0.76 1 d PD A 3
H27A H 0.3063 0.4511 0.5666 0.080 Uiso 0.76 1 calc PR A 3
C29A C 0.26811(16) 0.4413(14) 0.4674(8) 0.106(3) Uani 0.76 1 d PD A 3
H29A H 0.2564 0.5034 0.4157 0.127 Uiso 0.76 1 calc PR A 3
H29B H 0.2590 0.4159 0.5325 0.127 Uiso 0.76 1 calc PR A 3
H29C H 0.2719 0.3572 0.4256 0.127 Uiso 0.76 1 calc PR A 3
C28A C 0.29082(16) 0.6513(9) 0.5808(6) 0.111(3) Uani 0.76 1 d PD A 3
H28A H 0.3085 0.6918 0.6112 0.133 Uiso 0.76 1 calc PR A 3
H28B H 0.2810 0.6289 0.6447 0.133 Uiso 0.76 1 calc PR A 3
H28C H 0.2802 0.7181 0.5294 0.133 Uiso 0.76 1 calc PR A 3

loop_
_atom_site_aniso_label
_atom_site_aniso_U_11
_atom_site_aniso_U_22
_atom_site_aniso_U_33
_atom_site_aniso_U_23
_atom_site_aniso_U_13
_atom_site_aniso_U_12
Cl1 0.0452(5) 0.1263(9) 0.0608(5) -0.0277(5) -0.0064(4) -0.0301(5)
Cl2 0.0444(4) 0.0362(3) 0.0413(3) 0.0109(3) -0.0034(3) 0.0013(3)
N1 0.0286(10) 0.0305(11) 0.0446(11) 0.0044(9) 0.0034(9) 0.0002(8)
N2A 0.074(3) 0.041(2) 0.152(7) -0.012(3) 0.006(4) 0.016(2)
O1 0.0267(9) 0.0374(9) 0.0404(9) 0.0097(7) 0.0021(7) 0.0055(7)
C1 0.0258(11) 0.0259(11) 0.0265(10) -0.0013(8) 0.0050(8) 0.0019(9)
C2 0.0231(10) 0.0275(11) 0.0280(10) -0.0022(8) 0.0052(8) -0.0002(9)
C3 0.0265(11) 0.0263(11) 0.0308(11) -0.0011(9) 0.0077(9) -0.0028(9)
C4 0.0267(11) 0.0276(11) 0.0229(10) -0.0007(8) 0.0043(8) 0.0005(9)
C5 0.0273(11) 0.0283(11) 0.0232(10) -0.0048(8) 0.0035(8) -0.0023(9)
C6 0.0284(11) 0.0258(11) 0.0237(10) -0.0037(8) 0.0071(8) -0.0009(9)
C7 0.0253(11) 0.0249(11) 0.0338(11) -0.0016(9) 0.0027(9) 0.0013(9)
C8 0.0275(12) 0.0368(13) 0.0355(12) -0.0004(10) 0.0053(9) -0.0010(10)
C9 0.0263(12) 0.0503(16) 0.0469(14) -0.0058(12) 0.0061(11) -0.0060(11)
C10 0.0302(13) 0.0549(17) 0.0443(14) -0.0114(13) -0.0047(11) -0.0034(12)
C11 0.0366(14) 0.0514(16) 0.0329(12) -0.0062(11) 0.0010(10) -0.0017(12)
C12 0.0288(12) 0.0362(13) 0.0363(12) -0.0019(10) 0.0063(10) -0.0007(10)
C13 0.0273(11) 0.0273(11) 0.0221(10) -0.0013(8) 0.0024(8) -0.0032(9)
C14 0.0275(11) 0.0375(13) 0.0310(11) 0.0032(10) 0.0070(9) -0.0027(10)
C15 0.0390(13) 0.0389(13) 0.0272(11) 0.0071(10) 0.0073(10) -0.0061(11)
C16 0.0346(12) 0.0272(11) 0.0234(10) 0.0012(8) -0.0021(9) -0.0012(9)
C17 0.0264(11) 0.0349(13) 0.0334(11) 0.0032(9) 0.0052(9) -0.0001(10)
C18 0.0285(12) 0.0314(12) 0.0298(11) 0.0042(9) 0.0065(9) -0.0036(9)
C19 0.0321(12) 0.0261(11) 0.0328(11) -0.0028(9) 0.0057(9) -0.0051(9)
C20 0.0388(14) 0.0327(13) 0.0426(13) -0.0054(10) 0.0038(11) -0.0120(11)
C21 0.0495(16) 0.0324(13) 0.0537(16) -0.0127(12) 0.0101(13) -0.0007(12)
C22 0.0445(15) 0.0377(14) 0.0413(14) 0.0058(11) 0.0088(11) -0.0095(12)
C23 0.0422(15) 0.0425(15) 0.0538(16) 0.0173(13) 0.0047(12) 0.0103(12)
C24A 0.050(3) 0.036(2) 0.084(5) 0.017(3) 0.008(3) 0.0124(19)
C25 0.067(2) 0.113(3) 0.061(2) 0.047(2) 0.0158(18) 0.021(2)
C26 0.0386(16) 0.065(2) 0.0551(17) 0.0081(15) -0.0053(13) 0.0122(15)
N2B 0.074(3) 0.041(2) 0.152(7) -0.012(3) 0.006(4) 0.016(2)
C24B 0.050(3) 0.036(2) 0.084(5) 0.017(3) 0.008(3) 0.0124(19)
C27B 0.032(2) 0.091(4) 0.073(2) 0.018(2) -0.0008(19) 0.006(2)
C29B 0.042(4) 0.156(6) 0.119(8) 0.007(7) 0.010(4) -0.011(4)
C28B 0.093(6) 0.161(7) 0.082(5) -0.038(5) 0.023(4) 0.006(5)
C27A 0.032(2) 0.091(4) 0.073(2) 0.018(2) -0.0008(19) 0.006(2)
C29A 0.042(4) 0.156(6) 0.119(8) 0.007(7) 0.010(4) -0.011(4)
C28A 0.093(6) 0.161(7) 0.082(5) -0.038(5) 0.023(4) 0.006(5)

loop_
_atom_type_symbol
_atom_type_description
_atom_type_scat_dispersion_real
_atom_type_scat_dispersion_imag
_atom_type_scat_source
C C 0.0033 0.0016 'International Tables Vol C Tables 4.2.6.8 and 6.1.1.4'
H H 0.0000 0.0000 'International Tables Vol C Tables 4.2.6.8 and 6.1.1.4'
N N 0.0061 0.0033 'International Tables Vol C Tables 4.2.6.8 and 6.1.1.4'
O O 0.0106 0.0060 'International Tables Vol C Tables 4.2.6.8 and 6.1.1.4'
Cl Cl 0.1484 0.1585 'International Tables Vol C Tables 4.2.6.8 and 6.1.1.4'

loop_
_geom_angle_atom_site_label_1
_geom_angle_atom_site_label_2
_geom_angle_atom_site_label_3
_geom_angle
C1 N1 O1 112.22(19)
N1 O1 C23 109.98(19)
N1 C1 C2 125.3(2)
N1 C1 C6 114.8(2)
C2 C1 C6 119.9(2)
C3 C2 C1 119.1(2)
C3 C2 C7 116.9(2)
C1 C2 C7 123.6(2)
C2 C3 C4 121.5(2)
C2 C3 H3A 119.2
C4 C3 H3A 119.2
C3 C4 C5 118.6(2)
C3 C4 C13 121.1(2)
C5 C4 C13 120.2(2)
C6 C5 C4 123.5(2)
C6 C5 H5A 118.3
C4 C5 H5A 118.3
C5 C6 C1 117.1(2)
C5 C6 C19 120.7(2)
C1 C6 C19 122.1(2)
C8 C7 C12 118.4(2)
C8 C7 C2 121.3(2)
C12 C7 C2 120.2(2)
C7 C8 C9 121.4(2)
C7 C8 H8A 119.3
C9 C8 H8A 119.3
C10 C9 C8 118.6(2)
C10 C9 H9A 120.7
C8 C9 H9A 120.7
C9 C10 C11 121.8(2)
C9 C10 Cl1 119.2(2)
C11 C10 Cl1 119.0(2)
C10 C11 C12 118.8(2)
C10 C11 H11A 120.6
C12 C11 H11A 120.6
C11 C12 C7 121.0(2)
C11 C12 H12A 119.5
C7 C12 H12A 119.5
C14 C13 C18 118.1(2)
C14 C13 C4 121.7(2)
C18 C13 C4 120.14(19)
C15 C14 C13 120.9(2)
C15 C14 H14A 119.5
C13 C14 H14A 119.5
C16 C15 C14 119.6(2)
C16 C15 H15A 120.2
C14 C15 H15A 120.2
C15 C16 C17 121.5(2)
C15 C16 Cl2 120.11(18)
C17 C16 Cl2 118.38(19)
C16 C17 C18 118.5(2)
C16 C17 H17A 120.7
C18 C17 H17A 120.7
C17 C18 C13 121.4(2)
C17 C18 H18A 119.3
C13 C18 H18A 119.3
C21 C19 C20 107.2(2)
C21 C19 C6 109.7(2)
C20 C19 C6 111.2(2)
C21 C19 C22 110.6(2)
C20 C19 C22 106.5(2)
C6 C19 C22 111.43(19)
C19 C20 H20A 109.5
C19 C20 H20B 109.5
H20A C20 H20B 109.5
C19 C20 H20C 109.5
H20A C20 H20C 109.5
H20B C20 H20C 109.5
C19 C21 H21A 109.5
C19 C21 H21B 109.5
H21A C21 H21B 109.5
C19 C21 H21C 109.5
H21A C21 H21C 109.5
H21B C21 H21C 109.5
C19 C22 H22A 109.5
C19 C22 H22B 109.5
H22A C22 H22B 109.5
C19 C22 H22C 109.5
H22A C22 H22C 109.5
H22B C22 H22C 109.5
O1 C23 C24B 116.6(11)
O1 C23 C24A 104.9(3)
C24B C23 C24A 20.6(9)
O1 C23 C26 105.3(2)
C24B C23 C26 121.0(11)
C24A C23 C26 112.6(4)
O1 C23 C25 109.6(2)
C24B C23 C25 93.3(11)
C24A C23 C25 113.8(4)
C26 C23 C25 110.1(3)
N2A C24A C23 176.1(6)
C23 C25 H25A 109.5
C23 C25 H25B 109.5
H25A C25 H25B 109.5
C23 C25 H25C 109.5
H25A C25 H25C 109.5
H25B C25 H25C 109.5
C27A C26 C23 118.9(5)
C27A C26 C27B 8.3(15)
C23 C26 C27B 113.9(15)
C27A C26 H26C 100.6
C23 C26 H26C 108.8
C27B C26 H26C 108.8
C27A C26 H26D 111.4
C23 C26 H26D 108.8
C27B C26 H26D 108.8
H26C C26 H26D 107.7
C27A C26 H26A 107.6
C23 C26 H26A 107.6
C27B C26 H26A 104.4
H26C C26 H26A 113.5
H26D C26 H26A 6.2
C27A C26 H26B 107.6
C23 C26 H26B 107.6
C27B C26 H26B 115.9
H26C C26 H26B 8.0
H26D C26 H26B 101.0
H26A C26 H26B 107.0
N2B C24B C23 176(3)
C26 C27B C29B 115(2)
C26 C27B C28B 107.9(17)
C29B C27B C28B 98(3)
C26 C27B H27B 111.7
C29B C27B H27B 111.7
C28B C27B H27B 111.7
C27B C29B H29D 109.5
C27B C29B H29E 109.5
H29D C29B H29E 109.5
C27B C29B H29F 109.5
H29D C29B H29F 109.5
H29E C29B H29F 109.5
C27B C28B H28D 109.5
C27B C28B H28E 109.5
H28D C28B H28E 109.5
C27B C28B H28F 109.5
H28D C28B H28F 109.5
H28E C28B H28F 109.5
C26 C27A C29A 107.7(7)
C26 C27A C28A 113.7(6)
C29A C27A C28A 112.6(9)
C26 C27A H27A 107.5
C29A C27A H27A 107.5
C28A C27A H27A 107.5

loop_
_geom_bond_atom_site_label_1
_geom_bond_atom_site_label_2
_geom_bond_distance
Cl1 C10 1.753(3)
Cl2 C16 1.752(2)
N1 C1 1.358(3)
N1 O1 1.386(3)
N2A C24A 1.156(9)
O1 C23 1.442(3)
C1 C2 1.441(3)
C1 C6 1.449(3)
C2 C3 1.386(3)
C2 C7 1.498(3)
C3 C4 1.403(3)
C3 H3A 0.9400
C4 C5 1.404(3)
C4 C13 1.485(3)
C5 C6 1.385(3)
C5 H5A 0.9400
C6 C19 1.547(3)
C7 C8 1.389(3)
C7 C12 1.399(3)
C8 C9 1.392(3)
C8 H8A 0.9400
C9 C10 1.379(4)
C9 H9A 0.9400
C10 C11 1.384(4)
C11 C12 1.389(3)
C11 H11A 0.9400
C12 H12A 0.9400
C13 C14 1.397(3)
C13 C18 1.401(3)
C14 C15 1.385(3)
C14 H14A 0.9400
C15 C16 1.374(3)
C15 H15A 0.9400
C16 C17 1.386(3)
C17 C18 1.389(3)
C17 H17A 0.9400
C18 H18A 0.9400
C19 C21 1.542(3)
C19 C20 1.543(3)
C19 C22 1.549(3)
C20 H20A 0.9700
C20 H20B 0.9700
C20 H20C 0.9700
C21 H21A 0.9700
C21 H21B 0.9700
C21 H21C 0.9700
C22 H22A 0.9700
C22 H22B 0.9700
C22 H22C 0.9700
C23 C24B 1.46(3)
C23 C24A 1.502(9)
C23 C26 1.525(4)
C23 C25 1.529(5)
C25 H25A 0.9700
C25 H25B 0.9700
C25 H25C 0.9700
C26 C27A 1.521(6)
C26 C27B 1.541(10)
C26 H26C 0.9800
C26 H26D 0.9800
C26 H26A 0.9800
C26 H26B 0.9800
N2B C24B 1.04(3)
C27B C29B 1.545(10)
C27B C28B 1.545(10)
C27B H27B 0.9900
C29B H29D 0.9700
C29B H29E 0.9700
C29B H29F 0.9700
C28B H28D 0.9700
C28B H28E 0.9700
C28B H28F 0.9700
C27A C29A 1.531(7)
C27A C28A 1.547(7)
C27A H27A 0.9900
C29A H29A 0.9700
C29A H29B 0.9700
C29A H29C 0.9700
C28A H28A 0.9700
C28A H28B 0.9700
C28A H28C 0.9700

loop_
_geom_torsion_atom_site_label_1
_geom_torsion_atom_site_label_2
_geom_torsion_atom_site_label_3
_geom_torsion_atom_site_label_4
_geom_torsion
C1 N1 O1 C23 -173.5(2)
O1 N1 C1 C2 13.9(3)
O1 N1 C1 C6 -164.20(18)
N1 C1 C2 C3 -172.5(2)
C6 C1 C2 C3 5.5(3)
N1 C1 C2 C7 14.2(3)
C6 C1 C2 C7 -167.9(2)
C1 C2 C3 C4 -4.4(3)
C7 C2 C3 C4 169.4(2)
C2 C3 C4 C5 0.7(3)
C2 C3 C4 C13 -174.3(2)
C3 C4 C5 C6 2.0(3)
C13 C4 C5 C6 177.00(19)
C4 C5 C6 C1 -0.8(3)
C4 C5 C6 C19 176.4(2)
N1 C1 C6 C5 175.24(19)
C2 C1 C6 C5 -3.0(3)
N1 C1 C6 C19 -1.9(3)
C2 C1 C6 C19 179.87(19)
C3 C2 C7 C8 62.1(3)
C1 C2 C7 C8 -124.4(2)
C3 C2 C7 C12 -113.6(3)
C1 C2 C7 C12 59.9(3)
C12 C7 C8 C9 0.0(4)
C2 C7 C8 C9 -175.8(2)
C7 C8 C9 C10 0.2(4)
C8 C9 C10 C11 0.1(5)
C8 C9 C10 Cl1 177.9(2)
C9 C10 C11 C12 -0.6(5)
Cl1 C10 C11 C12 -178.4(2)
C10 C11 C12 C7 0.7(4)
C8 C7 C12 C11 -0.4(4)
C2 C7 C12 C11 175.3(2)
C3 C4 C13 C14 -50.2(3)
C5 C4 C13 C14 134.9(2)
C3 C4 C13 C18 128.0(2)
C5 C4 C13 C18 -46.9(3)
C18 C13 C14 C15 -0.3(3)
C4 C13 C14 C15 177.9(2)
C13 C14 C15 C16 -0.1(4)
C14 C15 C16 C17 0.3(4)
C14 C15 C16 Cl2 -178.66(19)
C15 C16 C17 C18 0.0(4)
Cl2 C16 C17 C18 178.94(18)
C16 C17 C18 C13 -0.4(4)
C14 C13 C18 C17 0.6(3)
C4 C13 C18 C17 -177.7(2)
C5 C6 C19 C21 -111.4(2)
C1 C6 C19 C21 65.7(3)
C5 C6 C19 C20 7.1(3)
C1 C6 C19 C20 -175.9(2)
C5 C6 C19 C22 125.7(2)
C1 C6 C19 C22 -57.2(3)
N1 O1 C23 C24B -38.3(12)
N1 O1 C23 C24A -56.6(4)
N1 O1 C23 C26 -175.6(2)
N1 O1 C23 C25 66.0(3)
O1 C23 C24A N2A 102(11)
C24B C23 C24A N2A -26(8)
C26 C23 C24A N2A -144(10)
C25 C23 C24A N2A -18(11)
O1 C23 C26 C27A 52.9(5)
C24B C23 C26 C27A -82.0(13)
C24A C23 C26 C27A -60.8(6)
C25 C23 C26 C27A 171.1(5)
O1 C23 C26 C27B 60.3(12)
C24B C23 C26 C27B -74.6(17)
C24A C23 C26 C27B -53.5(12)
C25 C23 C26 C27B 178.4(12)
O1 C23 C24B N2B 65(48)
C24A C23 C24B N2B 125(50)
C26 C23 C24B N2B -164(47)
C25 C23 C24B N2B -49(48)
C27A C26 C27B C29B -16(10)
C23 C26 C27B C29B -145(2)
C27A C26 C27B C28B -125(14)
C23 C26 C27B C28B 106(2)
C23 C26 C27A C29A -162.3(7)
C27B C26 C27A C29A 143(13)
C23 C26 C27A C28A 72.2(9)
C27B C26 C27A C28A 18(12)
